data_8102475
loop_
_publ_author_name
'Ping Liu'
'Lian Zhaoxun'
'Yuhuan Chen'

_publ_section_title
;
 Crystal structure of hydrogen methyl ether perchlorate ---
 1,3-bis(4-pyridyl)propane (1:1), [C2H7O][ClO4] &#x00B7; C13H14N2
;
_journal_issue 4
_journal_name_full 'Zeitschrift f\"ur Kristallographie - New Crystal Structures'
_journal_page_first 571
_journal_volume 224
_journal_year 2009
_chemical_formula_moiety 'C13 H14 N2, C2 H7 O, Cl O4'
_chemical_formula_sum 'C15 H21 Cl N2 O5'
_chemical_formula_weight 344.79
_chemical_name_systematic
;
1,2-bis(4-pyridyl)ethane hydrogen 
methyl ether-perchlorate, 
(C~12~H~12~N~2~)[(C~3~H~7~O)^+^(ClO~4~)^-^]'
;
_space_group_IT_number 62
_symmetry_cell_setting orthorhombic
_symmetry_space_group_name_Hall '-P 2ac 2n'
_symmetry_space_group_name_H-M 'P n m a'
_atom_sites_solution_hydrogens geom
_atom_sites_solution_primary direct
_atom_sites_solution_secondary difmap
_audit_creation_method SHELXL-97
_cell_angle_alpha 90.00
_cell_angle_beta 90.00
_cell_angle_gamma 90.00
_cell_formula_units_Z 4
_cell_length_a 9.4697(13)
_cell_length_b 14.452(2)
_cell_length_c 13.4624(19)
_cell_measurement_reflns_used 1893
_cell_measurement_temperature 296(2)
_cell_measurement_theta_max 20.14
_cell_measurement_theta_min 2.63
_cell_volume 1842.4(4)
_computing_cell_refinement 'Bruker SMART'
_computing_data_collection 'Bruker SMART'
_computing_data_reduction 'Bruker SAINT'
_computing_molecular_graphics 'Bruker SHELXTL'
_computing_publication_material 'Bruker SHELXTL'
_computing_structure_refinement 'SHELXS-97 (Sheldrick, 2008)'
_computing_structure_solution 'SHELXS-97 (Sheldrick, 2008)'
_diffrn_ambient_temperature 296(2)
_diffrn_measured_fraction_theta_full 0.999
_diffrn_measured_fraction_theta_max 0.999
_diffrn_measurement_device_type 'Bruker SMART APEX CCD'
_diffrn_measurement_method '\f and \w scans'
_diffrn_radiation_monochromator graphite
_diffrn_radiation_source 'fine-focus sealed tube'
_diffrn_radiation_type MoK\a
_diffrn_radiation_wavelength 0.71073
_diffrn_reflns_av_R_equivalents 0.0354
_diffrn_reflns_av_sigmaI/netI 0.0202
_diffrn_reflns_limit_h_max 11
_diffrn_reflns_limit_h_min -11
_diffrn_reflns_limit_k_max 17
_diffrn_reflns_limit_k_min -13
_diffrn_reflns_limit_l_max 16
_diffrn_reflns_limit_l_min -16
_diffrn_reflns_number 12119
_diffrn_reflns_theta_full 25.49
_diffrn_reflns_theta_max 25.49
_diffrn_reflns_theta_min 2.63
_exptl_absorpt_coefficient_mu 0.231
_exptl_absorpt_correction_T_max 0.9249
_exptl_absorpt_correction_T_min 0.8961
_exptl_absorpt_correction_type multi-scan
_exptl_absorpt_process_details 'SADABS (Sheldrick, 1996)'
_exptl_crystal_colour colorless
_exptl_crystal_density_diffrn 1.243
_exptl_crystal_density_method 'not measured'
_exptl_crystal_description block
_exptl_crystal_F_000 728
_exptl_crystal_size_max 0.49
_exptl_crystal_size_mid 0.36
_exptl_crystal_size_min 0.34
_refine_diff_density_max 0.590
_refine_diff_density_min -0.349
_refine_diff_density_rms 0.066
_refine_ls_extinction_method none
_refine_ls_goodness_of_fit_ref 1.118
_refine_ls_hydrogen_treatment constr
_refine_ls_matrix_type full
_refine_ls_number_parameters 115
_refine_ls_number_reflns 1782
_refine_ls_number_restraints 48
_refine_ls_restrained_S_all 1.293
_refine_ls_R_factor_all 0.1035
_refine_ls_R_factor_gt 0.0772
_refine_ls_shift/su_max 0.001
_refine_ls_shift/su_mean 0.000
_refine_ls_structure_factor_coef Fsqd
_refine_ls_weighting_details 'calc w=1/[\s^2^(Fo^2^)+(0.1579P)^2^+0.7963P] where P=(Fo^2^+2Fc^2^)/3'
_refine_ls_weighting_scheme calc
_refine_ls_wR_factor_gt 0.2499
_refine_ls_wR_factor_ref 0.2809
_reflns_number_gt 1179
_reflns_number_total 1782
_reflns_threshold_expression >2sigma(I)
_cod_data_source_file 1267-2659.cff
_cod_data_source_block a
_cod_depositor_comments
;
The following automatic conversions were performed:
'_symmetry_cell_setting' value 'Orthorhombic' changed to 'orthorhombic'
according to '/home/saulius/struct/CIF-dictionaries/cif_core.dic'
dictionary named 'cif_core.dic' version 2.4.1 from
2010-06-29.

'_exptl_absorpt_correction_type' value 'MULTI-SCAN' changed
to 'multi-scan' according to
'/home/saulius/struct/CIF-dictionaries/cif_core.dic' dictionary named
'cif_core.dic' version 2.4.1 from 2010-06-29.

Automatic conversion script
Id: cif_fix_enum 1555 2011-01-17 13:19:09Z saulius 
;
_cod_original_cell_volume 1842.5(4)
_cod_database_code 8102475

loop_
_symmetry_equiv_pos_as_xyz
'x, y, z'
'-x+1/2, -y, z+1/2'
'-x, y+1/2, -z'
'x+1/2, -y+1/2, -z+1/2'
'-x, -y, -z'
'x-1/2, y, -z-1/2'
'x, -y-1/2, z'
'-x-1/2, y-1/2, z-1/2'

loop_
_atom_site_label
_atom_site_type_symbol
_atom_site_fract_x
_atom_site_fract_y
_atom_site_fract_z
_atom_site_U_iso_or_equiv
_atom_site_adp_type
_atom_site_occupancy
_atom_site_symmetry_multiplicity
_atom_site_calc_flag
_atom_site_refinement_flags
_atom_site_disorder_assembly
_atom_site_disorder_group
Cl1 Cl 0.05547(17) 0.2500 0.97520(12) 0.0764(7) Uani 1 2 d SU . .
O1 O 0.0019(12) 0.3322(5) 1.0060(7) 0.217(3) Uani 1 1 d U . .
O2 O 0.0321(10) 0.2500 0.8708(5) 0.147(3) Uani 1 2 d SU . .
O3 O 0.1996(10) 0.2500 0.9927(8) 0.192(3) Uani 1 2 d SU . .
O4 O 0.9633(5) 0.7500 0.3754(4) 0.0863(15) Uani 1 2 d S . .
H4D H 1.0053 0.7042 0.3499 0.130 Uiso 0.50 1 d PR . .
N1 N 0.0961(4) 0.5815(3) 0.3231(3) 0.0795(12) Uani 1 1 d . . .
C1 C 0.0871(5) 0.5470(3) 0.2329(4) 0.0799(14) Uani 1 1 d . . .
H1 H 0.0293 0.5770 0.1872 0.096 Uiso 1 1 calc R . .
C2 C 0.1586(5) 0.4691(3) 0.2020(4) 0.0725(13) Uani 1 1 d . . .
H2 H 0.1473 0.4477 0.1374 0.087 Uiso 1 1 calc R . .
C3 C 0.2457(4) 0.4232(3) 0.2659(4) 0.0669(12) Uani 1 1 d . . .
C4 C 0.2546(5) 0.4585(3) 0.3618(4) 0.0811(14) Uani 1 1 d . . .
H4 H 0.3101 0.4292 0.4093 0.097 Uiso 1 1 calc R . .
C5 C 0.1806(6) 0.5369(4) 0.3856(4) 0.0920(16) Uani 1 1 d . . .
H5 H 0.1902 0.5604 0.4496 0.110 Uiso 1 1 calc R . .
C6 C 0.3239(5) 0.3372(3) 0.2371(4) 0.0768(14) Uani 1 1 d . . .
H6A H 0.4161 0.3377 0.2685 0.092 Uiso 1 1 calc R . .
H6B H 0.3383 0.3372 0.1658 0.092 Uiso 1 1 calc R . .
C7 C 0.2472(6) 0.2500 0.2663(6) 0.0693(16) Uani 1 2 d S . .
H7A H 0.1547 0.2500 0.2354 0.083 Uiso 1 2 calc SR . .
H7B H 0.2334 0.2500 0.3377 0.083 Uiso 1 2 calc SR . .
C8 C 0.8161(9) 0.7500 0.3369(8) 0.119(3) Uani 1 2 d S . .
H8A H 0.7650 0.6991 0.3653 0.178 Uiso 0.50 1 d PR . .
H8B H 0.8177 0.7500 0.2659 0.178 Uiso 1 2 d SR . .
H8C H 0.7707 0.8071 0.3545 0.178 Uiso 0.50 1 d PR . .
C9 C 0.9667(11) 0.7500 0.4833(7) 0.122(3) Uani 1 2 d S . .
H9A H 0.9344 0.6912 0.5076 0.183 Uiso 0.50 1 d PR . .
H9B H 0.9064 0.7981 0.5080 0.183 Uiso 0.50 1 d PR . .
H9C H 1.0617 0.7606 0.5056 0.183 Uiso 0.50 1 d PR . .

loop_
_atom_site_aniso_label
_atom_site_aniso_U_11
_atom_site_aniso_U_22
_atom_site_aniso_U_33
_atom_site_aniso_U_23
_atom_site_aniso_U_13
_atom_site_aniso_U_12
Cl1 0.0795(11) 0.0704(11) 0.0792(12) 0.000 -0.0040(8) 0.000
O1 0.268(6) 0.184(5) 0.200(5) -0.068(4) 0.012(5) 0.087(5)
O2 0.195(6) 0.139(5) 0.107(4) 0.000 -0.015(4) 0.000
O3 0.135(5) 0.212(7) 0.229(7) 0.000 -0.050(5) 0.000
O4 0.081(3) 0.073(3) 0.106(4) 0.000 0.014(2) 0.000
N1 0.086(3) 0.044(2) 0.108(3) -0.009(2) -0.009(2) 0.0069(17)
C1 0.080(3) 0.051(3) 0.109(4) 0.010(3) -0.013(3) 0.002(2)
C2 0.080(3) 0.051(2) 0.087(3) 0.000(2) -0.004(2) -0.007(2)
C3 0.061(2) 0.041(2) 0.099(3) 0.000(2) 0.010(2) -0.0097(17)
C4 0.084(3) 0.062(3) 0.098(4) -0.001(3) -0.013(3) 0.013(2)
C5 0.108(4) 0.070(3) 0.098(4) -0.019(3) -0.016(3) 0.013(3)
C6 0.068(3) 0.045(2) 0.118(4) 0.000(2) 0.017(2) -0.0027(18)
C7 0.059(3) 0.044(3) 0.105(5) 0.000 0.012(3) 0.000
C8 0.079(5) 0.136(8) 0.141(8) 0.000 -0.015(5) 0.000
C9 0.149(9) 0.129(8) 0.088(6) 0.000 0.005(5) 0.000

loop_
_atom_type_symbol
_atom_type_description
_atom_type_scat_dispersion_real
_atom_type_scat_dispersion_imag
_atom_type_scat_source
C C 0.0033 0.0016 'International Tables Vol C Tables 4.2.6.8 and 6.1.1.4'
H H 0.0000 0.0000 'International Tables Vol C Tables 4.2.6.8 and 6.1.1.4'
N N 0.0061 0.0033 'International Tables Vol C Tables 4.2.6.8 and 6.1.1.4'
O O 0.0106 0.0060 'International Tables Vol C Tables 4.2.6.8 and 6.1.1.4'
Cl Cl 0.1484 0.1585 'International Tables Vol C Tables 4.2.6.8 and 6.1.1.4'

loop_
_geom_angle_atom_site_label_1
_geom_angle_atom_site_label_2
_geom_angle_atom_site_label_3
_geom_angle
_geom_angle_site_symmetry_1
_geom_angle_site_symmetry_3
_geom_angle_publ_flag
O1 Cl1 O1 122.2(9) 7_565 . ?
O1 Cl1 O3 108.4(5) 7_565 . ?
O1 Cl1 O3 108.4(5) . . ?
O1 Cl1 O2 104.1(4) 7_565 . ?
O1 Cl1 O2 104.1(4) . . ?
O3 Cl1 O2 108.8(6) . . ?
C9 O4 C8 111.7(7) . . ?
C9 O4 H4D 113.3 . . ?
C8 O4 H4D 107.4 . . ?
C1 N1 C5 116.0(4) . . ?
N1 C1 C2 123.8(5) . . ?
N1 C1 H1 118.1 . . ?
C2 C1 H1 118.1 . . ?
C3 C2 C1 120.3(5) . . ?
C3 C2 H2 119.9 . . ?
C1 C2 H2 119.9 . . ?
C2 C3 C4 116.3(4) . . ?
C2 C3 C6 122.6(4) . . ?
C4 C3 C6 121.0(4) . . ?
C5 C4 C3 119.3(5) . . ?
C5 C4 H4 120.3 . . ?
C3 C4 H4 120.3 . . ?
N1 C5 C4 124.2(5) . . ?
N1 C5 H5 117.9 . . ?
C4 C5 H5 117.9 . . ?
C3 C6 C7 112.8(4) . . ?
C3 C6 H6A 109.0 . . ?
C7 C6 H6A 109.0 . . ?
C3 C6 H6B 109.0 . . ?
C7 C6 H6B 109.0 . . ?
H6A C6 H6B 107.8 . . ?
C6 C7 C6 113.5(5) . 7_565 ?
C6 C7 H7A 108.9 . . ?
C6 C7 H7A 108.9 7_565 . ?
C6 C7 H7B 108.9 . . ?
C6 C7 H7B 108.9 7_565 . ?
H7A C7 H7B 107.7 . . ?
O4 C8 H8A 109.5 . . ?
O4 C8 H8B 109.5 . . ?
H8A C8 H8B 114.0 . . ?
O4 C8 H8C 109.5 . . ?
H8A C8 H8C 109.5 . . ?
H8B C8 H8C 104.8 . . ?
O4 C9 H9A 109.5 . . ?
O4 C9 H9B 109.5 . . ?
H9A C9 H9B 109.5 . . ?
O4 C9 H9C 109.5 . . ?
H9A C9 H9C 109.5 . . ?
H9B C9 H9C 109.5 . . ?

loop_
_geom_bond_atom_site_label_1
_geom_bond_atom_site_label_2
_geom_bond_distance
_geom_bond_site_symmetry_2
_geom_bond_publ_flag
Cl1 O1 1.356(6) 7_565 ?
Cl1 O1 1.356(6) . ?
Cl1 O3 1.385(9) . ?
Cl1 O2 1.423(7) . ?
O4 C9 1.454(10) . ?
O4 C8 1.487(10) . ?
O4 H4D 0.8443 . ?
N1 C1 1.316(6) . ?
N1 C5 1.328(6) . ?
C1 C2 1.378(7) . ?
C1 H1 0.9300 . ?
C2 C3 1.364(6) . ?
C2 H2 0.9300 . ?
C3 C4 1.391(7) . ?
C3 C6 1.497(6) . ?
C4 C5 1.369(7) . ?
C4 H4 0.9300 . ?
C5 H5 0.9300 . ?
C6 C7 1.507(5) . ?
C6 H6A 0.9700 . ?
C6 H6B 0.9700 . ?
C7 C6 1.507(5) 7_565 ?
C7 H7A 0.9700 . ?
C7 H7B 0.9700 . ?
C8 H8A 0.9600 . ?
C8 H8B 0.9559 . ?
C8 H8C 0.9600 . ?
C9 H9A 0.9600 . ?
C9 H9B 0.9600 . ?
C9 H9C 0.9600 . ?

loop_
_geom_hbond_atom_site_label_D
_geom_hbond_atom_site_label_H
_geom_hbond_atom_site_label_A
_geom_hbond_distance_DH
_geom_hbond_distance_HA
_geom_hbond_distance_DA
_geom_hbond_angle_DHA
_geom_hbond_site_symmetry_A
O4 H4D N1 0.84 2.00 2.829(4) 165.5 1_655

loop_
_geom_torsion_atom_site_label_1
_geom_torsion_atom_site_label_2
_geom_torsion_atom_site_label_3
_geom_torsion_atom_site_label_4
_geom_torsion
_geom_torsion_site_symmetry_1
_geom_torsion_site_symmetry_2
_geom_torsion_site_symmetry_3
_geom_torsion_site_symmetry_4
_geom_torsion_publ_flag
C5 N1 C1 C2 0.4(7) . . . . ?
N1 C1 C2 C3 -0.6(7) . . . . ?
C1 C2 C3 C4 1.3(6) . . . . ?
C1 C2 C3 C6 178.8(4) . . . . ?
C2 C3 C4 C5 -1.9(7) . . . . ?
C6 C3 C4 C5 -179.5(4) . . . . ?
C1 N1 C5 C4 -1.1(8) . . . . ?
C3 C4 C5 N1 1.9(9) . . . . ?
C2 C3 C6 C7 -95.2(6) . . . . ?
C4 C3 C6 C7 82.3(6) . . . . ?
C3 C6 C7 C6 179.5(4) . . . 7_565 ?
